data_9017267
loop_
_publ_author_name
'Gatta, D. G.'
'Adamo, I.'
'Meven, M.'
'Lambruschi, E.'

_publ_section_title
;
 A single-crystal neutron and X-ray diffraction of pezzottaite
 Note: Neutron data, T = 2.3 K
;
_journal_name_full 'Physics and Chemistry of Minerals'
_journal_page_first 829
_journal_page_last 840
_journal_volume 39
_journal_year 2012
_chemical_compound_source 'Sakavalana pegmatite, Ambatovita, Madagascar'
_chemical_formula_sum 'Al2 Be2.078 Cs0.96 Li0.922 Na0.143 O18 Si6'
_chemical_name_mineral Pezzottaite
_space_group_IT_number 167
_space_group_name_Hall '-R 3 2"c'
_space_group_name_H-M_alt 'R -3 c :H'
_symmetry_space_group_name_H-M 'R -3 c :H'
_cell_angle_alpha 90
_cell_angle_beta 90
_cell_angle_gamma 120
_cell_length_a 15.95
_cell_length_b 15.95
_cell_length_c 27.86
_cell_formula_units_Z 18
_cell_volume 6138.088
_database_code_amcsd 0020678
_diffrn_ambient_temperature 2.3
_exptl_crystal_density_diffrn 3.245
_cod_data_source_file inputs/fixed/downloads/10/10485.cif
_cod_data_source_block 10485
_cod_original_sg_symbol_H-M 'R -3 c'
_cod_original_formula_sum 'Cs.96 Na.143 (Be2.078 Li.922) Al2 Si6 O18'
_cod_database_code 9017267

loop_
_space_group_symop_operation_xyz
x,y,z
2/3+x,1/3+y,1/3+z
1/3+x,2/3+y,2/3+z
x,x-y,1/2+z
2/3+x,1/3+x-y,5/6+z
1/3+x,2/3+x-y,1/6+z
y,x,1/2-z
2/3+y,1/3+x,5/6-z
1/3+y,2/3+x,1/6-z
-x+y,y,1/2+z
2/3-x+y,1/3+y,5/6+z
1/3-x+y,2/3+y,1/6+z
-x,-x+y,1/2-z
2/3-x,1/3-x+y,5/6-z
1/3-x,2/3-x+y,1/6-z
-y,-x,1/2+z
2/3-y,1/3-x,5/6+z
1/3-y,2/3-x,1/6+z
x-y,-y,1/2-z
2/3+x-y,1/3-y,5/6-z
1/3+x-y,2/3-y,1/6-z
y,-x+y,-z
2/3+y,1/3-x+y,1/3-z
1/3+y,2/3-x+y,2/3-z
-x+y,-x,z
2/3-x+y,1/3-x,1/3+z
1/3-x+y,2/3-x,2/3+z
-x,-y,-z
2/3-x,1/3-y,1/3-z
1/3-x,2/3-y,2/3-z
-y,x-y,z
2/3-y,1/3+x-y,1/3+z
1/3-y,2/3+x-y,2/3+z
x-y,x,-z
2/3+x-y,1/3+x,1/3-z
1/3+x-y,2/3+x,2/3-z

loop_
_atom_site_aniso_label
_atom_site_aniso_U_11
_atom_site_aniso_U_22
_atom_site_aniso_U_33
_atom_site_aniso_U_12
_atom_site_aniso_U_13
_atom_site_aniso_U_23
Cs1 0.00760 0.00760 0.00800 0.00380 0.00000 0.00000
Cs2 0.01100 0.01100 0.00920 0.00540 0.00000 0.00000

loop_
_atom_site_label
_atom_site_fract_x
_atom_site_fract_y
_atom_site_fract_z
_atom_site_occupancy
_atom_site_U_iso_or_equiv
Cs1 0.00000 0.00000 -0.08200 0.95000 0.00770
Cs2 0.00000 0.00000 0.25000 0.98000 0.01030
Na1 0.00000 0.00000 0.00000 0.19000 0.00600
Na2 0.00000 0.00000 -0.16120 0.12000 0.00600
Be1 0.33830 0.17060 0.08428 0.96500 0.00380
Li1 0.33830 0.17060 0.08428 0.03500 0.00380
Li2 0.50362 0.50362 0.75000 0.85200 0.00380
Be2 0.50362 0.50362 0.75000 0.14800 0.00380
Al1 0.66667 0.00010 0.08333 1.00000 0.00180
Al2 -0.00730 0.33333 0.08333 1.00000 0.00180
Si1 0.04520 0.21980 -0.00080 1.00000 0.00160
Si2 0.21920 0.05020 0.16470 1.00000 0.00150
Si3 0.05030 -0.17040 0.16670 1.00000 0.00190
O1 0.27630 0.06430 0.21556 1.00000 0.00160
O2 0.07070 0.28030 -0.05097 1.00000 0.00170
O3 0.06080 -0.23010 0.12359 1.00000 0.00560
O4 0.29120 0.07610 0.11939 1.00000 0.00420
O5 0.04930 0.28260 0.04384 1.00000 0.00450
O6 0.06860 -0.20230 0.21810 1.00000 0.00380
O7 -0.05910 0.11970 -0.00610 1.00000 0.00530
O8 -0.05330 -0.17300 0.16554 1.00000 0.00360
O9 0.12750 -0.05570 0.15937 1.00000 0.00440

loop_
_cod_related_entry_id
_cod_related_entry_database
_cod_related_entry_code
1 AMCSD 0020678
